data_7121108
loop_
_publ_author_name
'Yang, Yuan'
'Song, Ren-Jie'
'Li, Yang'
'Ouyang, Xuan-Hui'
'Li, Jin-Heng'
'He, De-Liang'

_publ_section_title
;
 Oxidative radical divergent Si-incorporation: facile access to
 Si-containing heterocycles.
;
_journal_issue 12
_journal_name_full 'Chemical communications (Cambridge, England)'
_journal_page_first 1441
_journal_page_last 1444
_journal_paper_doi 10.1039/c7cc08964c
_journal_volume 54
_journal_year 2018
_chemical_formula_moiety 'C23 H33 N O S Si3'
_chemical_formula_sum 'C23 H33 N O S Si3'
_chemical_formula_weight 455.83
_space_group_IT_number 14
_space_group_name_Hall '-P 2ybc'
_space_group_name_H-M_alt 'P 1 21/c 1'
_symmetry_cell_setting monoclinic
_symmetry_space_group_name_Hall '-P 2ybc'
_symmetry_space_group_name_H-M 'P 1 21/c 1'
_atom_sites_solution_hydrogens geom
_atom_sites_solution_primary direct
_atom_sites_solution_secondary difmap
_audit_creation_method SHELXL-97
_audit_update_record
;
2017-08-20 deposited with the CCDC.
2018-01-05 downloaded from the CCDC.
;
_cell_angle_alpha 90.00
_cell_angle_beta 111.9210(10)
_cell_angle_gamma 90.00
_cell_formula_units_Z 4
_cell_length_a 15.2467(12)
_cell_length_b 12.7713(10)
_cell_length_c 14.1931(11)
_cell_measurement_reflns_used 7880
_cell_measurement_temperature 296(2)
_cell_measurement_theta_max 27.58
_cell_measurement_theta_min 2.22
_cell_volume 2563.9(3)
_computing_cell_refinement 'Bruker SAINT'
_computing_data_collection 'Bruker APEX2'
_computing_data_reduction 'Bruker SAINT'
_computing_molecular_graphics 'Bruker SHELXTL'
_computing_publication_material 'Bruker SHELXTL'
_computing_structure_refinement 'SHELXL-97 (Sheldrick, 2008)'
_computing_structure_solution 'SHELXS-97 (Sheldrick, 2008)'
_diffrn_ambient_temperature 296(2)
_diffrn_measured_fraction_theta_full 0.987
_diffrn_measured_fraction_theta_max 0.987
_diffrn_measurement_device_type 'Bruker APEX-II CCD'
_diffrn_measurement_method '\f and \w scans'
_diffrn_radiation_monochromator graphite
_diffrn_radiation_source 'fine-focus sealed tube'
_diffrn_radiation_type MoK\a
_diffrn_radiation_wavelength 0.71073
_diffrn_reflns_av_R_equivalents 0.0173
_diffrn_reflns_av_sigmaI/netI 0.0203
_diffrn_reflns_limit_h_max 19
_diffrn_reflns_limit_h_min -19
_diffrn_reflns_limit_k_max 12
_diffrn_reflns_limit_k_min -16
_diffrn_reflns_limit_l_max 18
_diffrn_reflns_limit_l_min -16
_diffrn_reflns_number 15319
_diffrn_reflns_theta_full 27.63
_diffrn_reflns_theta_max 27.63
_diffrn_reflns_theta_min 1.44
_exptl_absorpt_coefficient_mu 0.281
_exptl_absorpt_correction_T_max 0.9460
_exptl_absorpt_correction_T_min 0.9357
_exptl_absorpt_correction_type multi-scan
_exptl_absorpt_process_details SADDAB
_exptl_crystal_colour colorless
_exptl_crystal_density_diffrn 1.181
_exptl_crystal_density_meas 1.181
_exptl_crystal_density_method 'not measured'
_exptl_crystal_description lump
_exptl_crystal_F_000 976
_exptl_crystal_size_max 0.24
_exptl_crystal_size_mid 0.23
_exptl_crystal_size_min 0.20
_refine_diff_density_max 1.244
_refine_diff_density_min -0.960
_refine_diff_density_rms 0.067
_refine_ls_extinction_method none
_refine_ls_goodness_of_fit_ref 1.053
_refine_ls_hydrogen_treatment constr
_refine_ls_matrix_type full
_refine_ls_number_parameters 263
_refine_ls_number_reflns 5887
_refine_ls_number_restraints 12
_refine_ls_restrained_S_all 1.056
_refine_ls_R_factor_all 0.0650
_refine_ls_R_factor_gt 0.0555
_refine_ls_shift/su_max 0.029
_refine_ls_shift/su_mean 0.001
_refine_ls_structure_factor_coef Fsqd
_refine_ls_weighting_details 'calc w=1/[\s^2^(Fo^2^)+(0.0671P)^2^+2.2476P] where P=(Fo^2^+2Fc^2^)/3'
_refine_ls_weighting_scheme calc
_refine_ls_wR_factor_gt 0.1431
_refine_ls_wR_factor_ref 0.1519
_reflns_number_gt 4941
_reflns_number_total 5887
_reflns_threshold_expression >2sigma(I)
_cod_data_source_file c7cc08964c2.cif
_cod_data_source_block ljh046
_cod_depositor_comments
;
The following automatic conversions were performed:

'_symmetry_cell_setting' value 'Monoclinic' changed to 'monoclinic'
according to
/home/data/users/saulius/crontab/automatic-downloads/rss-feeds/RSC/lib/dictionaries/cif_core.dic
dictionary named 'cif_core.dic' version 2.4.2 from 2011-04-26.

'_refine_ls_hydrogen_treatment' value 'CONSTR' changed to 'constr'
according to
/home/data/users/saulius/crontab/automatic-downloads/rss-feeds/RSC/lib/dictionaries/cif_core.dic
dictionary named 'cif_core.dic' version 2.4.2 from 2011-04-26.

Automatic conversion script
Id: cif_fix_values 4973 2017-02-22 13:04:09Z antanas 

 Adding full bibliography for 7121106--7121108.cif.
;
_cod_original_sg_symbol_H-M P2(1)/c
_cod_database_code 7121108

loop_
_symmetry_equiv_pos_as_xyz
'x, y, z'
'-x, y+1/2, -z+1/2'
'-x, -y, -z'
'x, -y-1/2, z-1/2'

loop_
_atom_site_label
_atom_site_type_symbol
_atom_site_fract_x
_atom_site_fract_y
_atom_site_fract_z
_atom_site_U_iso_or_equiv
_atom_site_adp_type
_atom_site_occupancy
_atom_site_symmetry_multiplicity
_atom_site_calc_flag
_atom_site_refinement_flags
_atom_site_disorder_assembly
_atom_site_disorder_group
Si1 Si 0.81736(4) 0.90931(4) 0.71986(4) 0.03459(16) Uani 1 1 d . . .
O1 O 0.61282(15) 0.98975(17) 0.84728(17) 0.0645(5) Uani 1 1 d . . .
N1 N 0.57694(14) 1.13089(18) 0.74501(17) 0.0487(5) Uani 1 1 d . . .
C1 C 0.63758(17) 1.05513(18) 0.79999(18) 0.0415(5) Uani 1 1 d . . .
Si2 Si 0.97611(5) 0.85864(5) 0.77926(6) 0.04608(18) Uani 1 1 d . . .
C2 C 0.73830(15) 1.06022(17) 0.80314(16) 0.0353(4) Uani 1 1 d . . .
Si3 Si 0.71139(5) 0.78559(5) 0.61812(6) 0.04663(19) Uani 1 1 d . . .
C3 C 0.7866(2) 0.9525(2) 0.83066(19) 0.0525(6) Uani 1 1 d . . .
H3A H 0.7443 0.9024 0.8429 0.063 Uiso 1 1 calc R . .
H3B H 0.8434 0.9578 0.8915 0.063 Uiso 1 1 calc R . .
C4 C 0.77833(15) 1.03713(16) 0.65153(15) 0.0327(4) Uani 1 1 d . A .
C5 C 0.73636(15) 1.09728(16) 0.70012(15) 0.0326(4) Uani 1 1 d . . .
C6 C 0.68252(15) 1.19463(16) 0.66510(16) 0.0340(4) Uani 1 1 d . . .
C7 C 0.70705(18) 1.27253(18) 0.61117(18) 0.0429(5) Uani 1 1 d . . .
H7 H 0.7612 1.2646 0.5963 0.052 Uiso 1 1 calc R . .
C8 C 0.6524(2) 1.36167(19) 0.5791(2) 0.0514(6) Uani 1 1 d . . .
H8 H 0.6689 1.4126 0.5419 0.062 Uiso 1 1 calc R . .
C9 C 0.5737(2) 1.3742(2) 0.6030(2) 0.0549(7) Uani 1 1 d . . .
H9 H 0.5365 1.4338 0.5812 0.066 Uiso 1 1 calc R . .
C10 C 0.54901(18) 1.3001(2) 0.6583(2) 0.0513(6) Uani 1 1 d . . .
H10 H 0.4961 1.3104 0.6749 0.062 Uiso 1 1 calc R . .
C11 C 0.60269(15) 1.20930(17) 0.69003(17) 0.0388(5) Uani 1 1 d . . .
C12 C 0.4821(2) 1.1320(3) 0.7478(3) 0.0875(12) Uani 1 1 d . . .
H12A H 0.4461 1.1880 0.7060 0.131 Uiso 1 1 calc R . .
H12B H 0.4865 1.1422 0.8165 0.131 Uiso 1 1 calc R . .
H12C H 0.4513 1.0665 0.7228 0.131 Uiso 1 1 calc R . .
C13 C 0.79025(19) 1.1406(2) 0.88595(18) 0.0496(6) Uani 1 1 d . . .
H13A H 0.8546 1.1468 0.8911 0.074 Uiso 1 1 calc R . .
H13B H 0.7890 1.1178 0.9499 0.074 Uiso 1 1 calc R . .
H13C H 0.7595 1.2074 0.8685 0.074 Uiso 1 1 calc R . .
C14 C 1.0553(2) 0.9743(3) 0.8242(3) 0.0772(10) Uani 1 1 d . . .
H14A H 1.0386 1.0121 0.8735 0.116 Uiso 1 1 calc R . .
H14B H 1.0485 1.0192 0.7676 0.116 Uiso 1 1 calc R . .
H14C H 1.1198 0.9511 0.8546 0.116 Uiso 1 1 calc R . .
C15 C 0.9902(2) 0.7700(3) 0.8886(3) 0.0782(10) Uani 1 1 d . . .
H15A H 0.9738 0.8071 0.9386 0.117 Uiso 1 1 calc R . .
H15B H 1.0546 0.7467 0.9183 0.117 Uiso 1 1 calc R . .
H15C H 0.9493 0.7105 0.8652 0.117 Uiso 1 1 calc R . .
C16 C 1.0090(3) 0.7851(3) 0.6840(3) 0.0791(10) Uani 1 1 d . . .
H16A H 1.0018 0.8297 0.6272 0.119 Uiso 1 1 calc R . .
H16B H 0.9686 0.7251 0.6613 0.119 Uiso 1 1 calc R . .
H16C H 1.0736 0.7625 0.7145 0.119 Uiso 1 1 calc R . .
C17 C 0.7241(3) 0.6600(2) 0.6888(3) 0.0790(10) Uani 1 1 d . . .
H17A H 0.7134 0.6721 0.7504 0.119 Uiso 1 1 calc R . .
H17B H 0.7867 0.6328 0.7048 0.119 Uiso 1 1 calc R . .
H17C H 0.6786 0.6104 0.6475 0.119 Uiso 1 1 calc R . .
C18 C 0.7326(2) 0.7603(3) 0.4988(3) 0.0751(9) Uani 1 1 d . . .
H18A H 0.7265 0.8246 0.4618 0.113 Uiso 1 1 calc R . .
H18B H 0.6871 0.7106 0.4578 0.113 Uiso 1 1 calc R . .
H18C H 0.7951 0.7327 0.5154 0.113 Uiso 1 1 calc R . .
C19 C 0.5904(2) 0.8420(3) 0.5869(3) 0.0689(8) Uani 1 1 d . . .
H19A H 0.5801 0.8552 0.6486 0.103 Uiso 1 1 calc R . .
H19B H 0.5439 0.7934 0.5457 0.103 Uiso 1 1 calc R . .
H19C H 0.5852 0.9065 0.5504 0.103 Uiso 1 1 calc R . .
C20 C 0.77854(17) 1.05104(16) 0.54913(16) 0.0385(5) Uani 1 1 d . . .
S1 S 0.68586(9) 1.08434(9) 0.44613(8) 0.0629(8) Uani 0.624(3) 1 d P A 1
C21 C 0.86714(12) 1.01897(13) 0.52126(11) 0.081(4) Uani 0.624(3) 1 d PU A 1
H21 H 0.9270 0.9964 0.5632 0.097 Uiso 0.624(3) 1 calc PR A 1
C21A C 0.68586(9) 1.08434(9) 0.44613(8) 0.081(4) Uani 0.376(3) 1 d PU A 2
H21A H 0.6249 1.1060 0.4369 0.097 Uiso 0.376(3) 1 calc PR A 2
S1A S 0.86714(12) 1.01897(13) 0.52126(11) 0.0629(8) Uani 0.376(3) 1 d P A 2
C22 C 0.8269(3) 1.0353(3) 0.4088(3) 0.0789(11) Uani 1 1 d . . .
H22 H 0.8629 1.0242 0.3694 0.095 Uiso 1 1 calc R A 1
C23 C 0.7387(3) 1.0660(2) 0.3682(2) 0.0765(11) Uani 1 1 d . A .
H23 H 0.7084 1.0765 0.2987 0.092 Uiso 1 1 calc R B 1

loop_
_atom_site_aniso_label
_atom_site_aniso_U_11
_atom_site_aniso_U_22
_atom_site_aniso_U_33
_atom_site_aniso_U_23
_atom_site_aniso_U_13
_atom_site_aniso_U_12
Si1 0.0387(3) 0.0311(3) 0.0363(3) 0.0035(2) 0.0167(2) 0.0057(2)
O1 0.0638(12) 0.0638(12) 0.0776(14) 0.0164(10) 0.0397(11) -0.0099(10)
N1 0.0365(10) 0.0544(12) 0.0597(13) 0.0045(10) 0.0233(9) 0.0001(9)
C1 0.0438(12) 0.0412(12) 0.0438(12) -0.0034(10) 0.0213(10) -0.0062(9)
Si2 0.0392(3) 0.0397(3) 0.0564(4) 0.0039(3) 0.0144(3) 0.0059(3)
C2 0.0416(11) 0.0354(10) 0.0330(10) 0.0010(8) 0.0186(9) 0.0027(8)
Si3 0.0439(4) 0.0385(3) 0.0582(4) -0.0049(3) 0.0199(3) -0.0021(3)
C3 0.0759(18) 0.0479(14) 0.0436(13) 0.0154(11) 0.0338(13) 0.0230(13)
C4 0.0369(10) 0.0318(10) 0.0322(10) 0.0030(8) 0.0159(8) 0.0030(8)
C5 0.0368(10) 0.0303(9) 0.0324(10) 0.0019(8) 0.0148(8) 0.0009(8)
C6 0.0382(10) 0.0302(10) 0.0334(10) -0.0027(8) 0.0130(8) 0.0027(8)
C7 0.0545(14) 0.0353(11) 0.0435(12) 0.0025(9) 0.0234(11) 0.0044(10)
C8 0.0752(18) 0.0325(11) 0.0462(13) 0.0057(10) 0.0223(12) 0.0076(11)
C9 0.0632(16) 0.0397(13) 0.0531(14) 0.0000(11) 0.0117(12) 0.0191(12)
C10 0.0441(13) 0.0505(14) 0.0573(15) -0.0036(12) 0.0167(11) 0.0139(11)
C11 0.0367(11) 0.0376(11) 0.0408(11) -0.0035(9) 0.0129(9) 0.0018(9)
C12 0.0472(17) 0.105(3) 0.125(3) 0.028(2) 0.048(2) 0.0069(17)
C13 0.0526(14) 0.0581(15) 0.0369(12) -0.0040(11) 0.0152(10) -0.0104(12)
C14 0.0614(19) 0.0605(19) 0.096(3) -0.0014(18) 0.0131(17) -0.0116(15)
C15 0.070(2) 0.071(2) 0.079(2) 0.0298(18) 0.0113(17) 0.0144(17)
C16 0.070(2) 0.076(2) 0.100(3) -0.012(2) 0.0415(19) 0.0186(17)
C17 0.075(2) 0.0426(15) 0.127(3) 0.0140(18) 0.047(2) -0.0012(14)
C18 0.070(2) 0.089(2) 0.0657(19) -0.0288(18) 0.0250(16) -0.0093(18)
C19 0.0462(15) 0.0670(19) 0.086(2) -0.0089(17) 0.0161(15) 0.0008(13)
C20 0.0542(13) 0.0295(10) 0.0359(11) 0.0008(8) 0.0215(10) 0.0023(9)
S1 0.0811(12) 0.0672(10) 0.0423(7) -0.0006(4) 0.0252(6) 0.0080(6)
C21 0.081(4) 0.082(4) 0.082(4) 0.0000(7) 0.0332(18) -0.0034(7)
C21A 0.081(4) 0.082(4) 0.082(4) 0.0000(7) 0.0332(18) -0.0034(7)
S1A 0.0811(12) 0.0672(10) 0.0423(7) -0.0006(4) 0.0252(6) 0.0080(6)
C22 0.127(3) 0.068(2) 0.070(2) -0.0038(17) 0.070(2) -0.009(2)
C23 0.136(3) 0.0515(16) 0.0368(14) 0.0051(12) 0.0264(17) 0.0030(19)

loop_
_atom_type_symbol
_atom_type_description
_atom_type_scat_dispersion_real
_atom_type_scat_dispersion_imag
_atom_type_scat_source
C C 0.0033 0.0016 'International Tables Vol C Tables 4.2.6.8 and 6.1.1.4'
H H 0.0000 0.0000 'International Tables Vol C Tables 4.2.6.8 and 6.1.1.4'
N N 0.0061 0.0033 'International Tables Vol C Tables 4.2.6.8 and 6.1.1.4'
O O 0.0106 0.0060 'International Tables Vol C Tables 4.2.6.8 and 6.1.1.4'
Si Si 0.0817 0.0704 'International Tables Vol C Tables 4.2.6.8 and 6.1.1.4'
S S 0.1246 0.1234 'International Tables Vol C Tables 4.2.6.8 and 6.1.1.4'

loop_
_geom_angle_atom_site_label_1
_geom_angle_atom_site_label_2
_geom_angle_atom_site_label_3
_geom_angle
C4 Si1 C3 92.69(10)
C4 Si1 Si3 104.84(7)
C3 Si1 Si3 112.60(11)
C4 Si1 Si2 120.84(7)
C3 Si1 Si2 109.07(10)
Si3 Si1 Si2 114.83(3)
C1 N1 C11 123.38(19)
C1 N1 C12 117.2(2)
C11 N1 C12 119.3(2)
O1 C1 N1 121.3(2)
O1 C1 C2 122.1(2)
N1 C1 C2 116.59(19)
C16 Si2 C14 109.42(18)
C16 Si2 C15 108.59(18)
C14 Si2 C15 109.72(18)
C16 Si2 Si1 113.64(12)
C14 Si2 Si1 110.84(12)
C15 Si2 Si1 104.46(12)
C1 C2 C5 109.07(18)
C1 C2 C13 106.08(18)
C5 C2 C13 110.18(18)
C1 C2 C3 110.6(2)
C5 C2 C3 110.86(17)
C13 C2 C3 109.9(2)
C17 Si3 C18 108.74(18)
C17 Si3 C19 110.72(16)
C18 Si3 C19 109.91(17)
C17 Si3 Si1 109.93(13)
C18 Si3 Si1 111.34(12)
C19 Si3 Si1 106.19(11)
C2 C3 Si1 107.13(15)
C2 C3 H3A 110.3
Si1 C3 H3A 110.3
C2 C3 H3B 110.3
Si1 C3 H3B 110.3
H3A C3 H3B 108.5
C5 C4 C20 128.15(19)
C5 C4 Si1 110.59(15)
C20 C4 Si1 119.99(15)
C4 C5 C6 128.51(19)
C4 C5 C2 118.15(18)
C6 C5 C2 113.25(17)
C7 C6 C11 118.8(2)
C7 C6 C5 124.11(19)
C11 C6 C5 117.10(19)
C8 C7 C6 121.2(2)
C8 C7 H7 119.4
C6 C7 H7 119.4
C9 C8 C7 119.3(2)
C9 C8 H8 120.3
C7 C8 H8 120.3
C10 C9 C8 120.9(2)
C10 C9 H9 119.6
C8 C9 H9 119.6
C9 C10 C11 120.4(2)
C9 C10 H10 119.8
C11 C10 H10 119.8
C10 C11 C6 119.4(2)
C10 C11 N1 121.2(2)
C6 C11 N1 119.4(2)
N1 C12 H12A 109.5
N1 C12 H12B 109.5
H12A C12 H12B 109.5
N1 C12 H12C 109.5
H12A C12 H12C 109.5
H12B C12 H12C 109.5
C2 C13 H13A 109.5
C2 C13 H13B 109.5
H13A C13 H13B 109.5
C2 C13 H13C 109.5
H13A C13 H13C 109.5
H13B C13 H13C 109.5
Si2 C14 H14A 109.5
Si2 C14 H14B 109.5
H14A C14 H14B 109.5
Si2 C14 H14C 109.5
H14A C14 H14C 109.5
H14B C14 H14C 109.5
Si2 C15 H15A 109.5
Si2 C15 H15B 109.5
H15A C15 H15B 109.5
Si2 C15 H15C 109.5
H15A C15 H15C 109.5
H15B C15 H15C 109.5
Si2 C16 H16A 109.5
Si2 C16 H16B 109.5
H16A C16 H16B 109.5
Si2 C16 H16C 109.5
H16A C16 H16C 109.5
H16B C16 H16C 109.5
Si3 C17 H17A 109.5
Si3 C17 H17B 109.5
H17A C17 H17B 109.5
Si3 C17 H17C 109.5
H17A C17 H17C 109.5
H17B C17 H17C 109.5
Si3 C18 H18A 109.5
Si3 C18 H18B 109.5
H18A C18 H18B 109.5
Si3 C18 H18C 109.5
H18A C18 H18C 109.5
H18B C18 H18C 109.5
Si3 C19 H19A 109.5
Si3 C19 H19B 109.5
H19A C19 H19B 109.5
Si3 C19 H19C 109.5
H19A C19 H19C 109.5
H19B C19 H19C 109.5
C4 C20 C21 122.01(18)
C4 C20 S1 125.90(18)
C21 C20 S1 111.55(14)
C23 S1 C20 95.04(17)
C22 C21 C20 100.4(2)
C22 C21 H21 129.8
C20 C21 H21 129.8
C23 C22 C21 117.1(3)
C23 C22 H22 121.4
C21 C22 H22 121.4
C22 C23 S1 115.8(2)
C22 C23 H23 122.1
S1 C23 H23 122.1

loop_
_geom_bond_atom_site_label_1
_geom_bond_atom_site_label_2
_geom_bond_distance
Si1 C4 1.878(2)
Si1 C3 1.883(2)
Si1 Si3 2.3346(9)
Si1 Si2 2.3376(9)
O1 C1 1.216(3)
N1 C1 1.364(3)
N1 C11 1.412(3)
N1 C12 1.462(3)
C1 C2 1.521(3)
Si2 C16 1.862(3)
Si2 C14 1.863(3)
Si2 C15 1.868(3)
C2 C5 1.527(3)
C2 C13 1.539(3)
C2 C3 1.540(3)
Si3 C17 1.863(3)
Si3 C18 1.867(3)
Si3 C19 1.873(3)
C3 H3A 0.9700
C3 H3B 0.9700
C4 C5 1.343(3)
C4 C20 1.465(3)
C5 C6 1.470(3)
C6 C7 1.389(3)
C6 C11 1.401(3)
C7 C8 1.383(3)
C7 H7 0.9300
C8 C9 1.373(4)
C8 H8 0.9300
C9 C10 1.369(4)
C9 H9 0.9300
C10 C11 1.393(3)
C10 H10 0.9300
C12 H12A 0.9600
C12 H12B 0.9600
C12 H12C 0.9600
C13 H13A 0.9600
C13 H13B 0.9600
C13 H13C 0.9600
C14 H14A 0.9600
C14 H14B 0.9600
C14 H14C 0.9600
C15 H15A 0.9600
C15 H15B 0.9600
C15 H15C 0.9600
C16 H16A 0.9600
C16 H16B 0.9600
C16 H16C 0.9600
C17 H17A 0.9600
C17 H17B 0.9600
C17 H17C 0.9600
C18 H18A 0.9600
C18 H18B 0.9600
C18 H18C 0.9600
C19 H19A 0.9600
C19 H19B 0.9600
C19 H19C 0.9600
C20 C21 1.596(3)
C20 S1 1.665(3)
S1 C23 1.610(4)
C21 C22 1.495(4)
C21 H21 0.9300
C22 C23 1.310(6)
C22 H22 0.9300
C23 H23 0.9300

loop_
_geom_torsion_atom_site_label_1
_geom_torsion_atom_site_label_2
_geom_torsion_atom_site_label_3
_geom_torsion_atom_site_label_4
_geom_torsion
C11 N1 C1 O1 179.1(2)
C12 N1 C1 O1 1.8(4)
C11 N1 C1 C2 2.0(3)
C12 N1 C1 C2 -175.3(3)
C4 Si1 Si2 C16 -88.36(16)
C3 Si1 Si2 C16 166.32(17)
Si3 Si1 Si2 C16 38.87(15)
C4 Si1 Si2 C14 35.35(17)
C3 Si1 Si2 C14 -69.97(17)
Si3 Si1 Si2 C14 162.58(14)
C4 Si1 Si2 C15 153.46(15)
C3 Si1 Si2 C15 48.14(16)
Si3 Si1 Si2 C15 -79.31(14)
O1 C1 C2 C5 146.6(2)
N1 C1 C2 C5 -36.3(3)
O1 C1 C2 C13 -94.7(3)
N1 C1 C2 C13 82.3(2)
O1 C1 C2 C3 24.5(3)
N1 C1 C2 C3 -158.5(2)
C4 Si1 Si3 C17 -167.73(14)
C3 Si1 Si3 C17 -68.36(15)
Si2 Si1 Si3 C17 57.28(13)
C4 Si1 Si3 C18 71.71(15)
C3 Si1 Si3 C18 171.08(16)
Si2 Si1 Si3 C18 -63.28(14)
C4 Si1 Si3 C19 -47.91(14)
C3 Si1 Si3 C19 51.46(15)
Si2 Si1 Si3 C19 177.10(13)
C1 C2 C3 Si1 118.19(19)
C5 C2 C3 Si1 -2.9(3)
C13 C2 C3 Si1 -125.00(19)
C4 Si1 C3 C2 5.57(19)
Si3 Si1 C3 C2 -101.72(18)
Si2 Si1 C3 C2 129.58(16)
C3 Si1 C4 C5 -7.39(19)
Si3 Si1 C4 C5 106.84(15)
Si2 Si1 C4 C5 -121.54(14)
C3 Si1 C4 C20 -175.5(2)
Si3 Si1 C4 C20 -61.29(18)
Si2 Si1 C4 C20 70.33(19)
C20 C4 C5 C6 -2.4(4)
Si1 C4 C5 C6 -169.27(18)
C20 C4 C5 C2 174.1(2)
Si1 C4 C5 C2 7.1(2)
C1 C2 C5 C4 -124.8(2)
C13 C2 C5 C4 119.1(2)
C3 C2 C5 C4 -2.8(3)
C1 C2 C5 C6 52.1(2)
C13 C2 C5 C6 -63.9(2)
C3 C2 C5 C6 174.1(2)
C4 C5 C6 C7 -39.4(3)
C2 C5 C6 C7 144.0(2)
C4 C5 C6 C11 141.8(2)
C2 C5 C6 C11 -34.7(3)
C11 C6 C7 C8 -2.2(3)
C5 C6 C7 C8 179.0(2)
C6 C7 C8 C9 1.3(4)
C7 C8 C9 C10 0.4(4)
C8 C9 C10 C11 -1.2(4)
C9 C10 C11 C6 0.3(4)
C9 C10 C11 N1 -178.4(2)
C7 C6 C11 C10 1.4(3)
C5 C6 C11 C10 -179.8(2)
C7 C6 C11 N1 -179.9(2)
C5 C6 C11 N1 -1.1(3)
C1 N1 C11 C10 -162.4(2)
C12 N1 C11 C10 14.9(4)
C1 N1 C11 C6 18.9(3)
C12 N1 C11 C6 -163.8(3)
C5 C4 C20 C21 146.5(2)
Si1 C4 C20 C21 -47.7(3)
C5 C4 C20 S1 -42.7(3)
Si1 C4 C20 S1 123.15(17)
C4 C20 S1 C23 -172.0(2)
C21 C20 S1 C23 -0.38(19)
C4 C20 C21 C22 173.0(2)
S1 C20 C21 C22 0.9(2)
C20 C21 C22 C23 -1.3(4)
C21 C22 C23 S1 1.2(4)
C20 S1 C23 C22 -0.4(3)
